data_4347764
loop_
_publ_author_name
'Liu, Chao'
'Gao, Chao-Ying'
'Yang, Weiting'
'Chen, Fang-Yuan'
'Pan, Qing-Jiang'
'Li, Jiyang'
'Sun, Zhong-Ming'

_publ_section_title
;
 Entangled Uranyl Organic Frameworks with (10,3)-b Topology and
 Polythreading Network: Structure, Luminescence, and Computational
 Investigation.
;
_journal_issue 11
_journal_name_full 'Inorganic chemistry'
_journal_page_first 5540
_journal_page_last 5548
_journal_paper_doi 10.1021/acs.inorgchem.6b00582
_journal_volume 55
_journal_year 2016
_chemical_formula_moiety 'C54 H34 O16 Si2 U2, 2(C12 H8 N2), 3.5(H2 O), O'
_chemical_formula_sum 'C78 H61 N4 O20.5 Si2 U2'
_chemical_formula_weight 1910.51
_space_group_crystal_system triclinic
_space_group_IT_number 2
_space_group_name_Hall '-P 1'
_space_group_name_H-M_alt 'P -1'
_atom_sites_solution_hydrogens mixed
_audit_creation_date 2016-04-22
_audit_creation_method
;
Olex2 1.2-beta
(compiled 2016.02.19 svn.r3266 for OlexSys, GUI svn.r5155)
;
_cell_angle_alpha 81.665(2)
_cell_angle_beta 82.260(3)
_cell_angle_gamma 71.667(3)
_cell_formula_units_Z 2
_cell_length_a 10.4237(13)
_cell_length_b 14.7281(17)
_cell_length_c 25.599(3)
_cell_measurement_reflns_used 2016
_cell_measurement_temperature 298(2)
_cell_measurement_theta_max 20.075
_cell_measurement_theta_min 0.868
_cell_volume 3674.5(8)
_computing_cell_refinement 'Bruker SAINT'
_computing_data_collection 'Bruker APEX2'
_computing_data_reduction 'Bruker SAINT'
_computing_molecular_graphics 'Olex2 (Dolomanov et al., 2009)'
_computing_publication_material 'Olex2 (Dolomanov et al., 2009)'
_computing_structure_refinement 'ShelXL (Sheldrick, 2015)'
_diffrn_ambient_temperature 298(2)
_diffrn_measured_fraction_theta_full 0.990
_diffrn_measured_fraction_theta_max 0.990
_diffrn_measurement_device_type 'CCD Area Detector'
_diffrn_measurement_method 'phi and omega scans'
_diffrn_radiation_type MoK\a
_diffrn_radiation_wavelength 0.71073
_diffrn_reflns_av_R_equivalents 0.0376
_diffrn_reflns_av_unetI/netI 0.0731
_diffrn_reflns_Laue_measured_fraction_full 0.990
_diffrn_reflns_Laue_measured_fraction_max 0.990
_diffrn_reflns_limit_h_max 12
_diffrn_reflns_limit_h_min -6
_diffrn_reflns_limit_k_max 17
_diffrn_reflns_limit_k_min -17
_diffrn_reflns_limit_l_max 30
_diffrn_reflns_limit_l_min -30
_diffrn_reflns_number 21009
_diffrn_reflns_point_group_measured_fraction_full 0.990
_diffrn_reflns_point_group_measured_fraction_max 0.990
_diffrn_reflns_theta_full 25.027
_diffrn_reflns_theta_max 25.027
_diffrn_reflns_theta_min 0.808
_exptl_absorpt_coefficient_mu 4.512
_exptl_absorpt_correction_T_max 0.258
_exptl_absorpt_correction_T_min 0.132
_exptl_absorpt_correction_type multi-scan
_exptl_absorpt_process_details
'SADABS-2008/1 - Bruker AXS was used for absorption correction. wR2(int) was 0.0672 before and 0.0527 after correction. The Ratio of minimum to maximum transmission is 0.8148. The  Lambda/2 correction factor is 0.0015.'
_exptl_crystal_colour yellow
_exptl_crystal_colour_primary yellow
_exptl_crystal_density_diffrn 1.727
_exptl_crystal_density_method 'not measured'
_exptl_crystal_description block
_exptl_crystal_F_000 1858
_exptl_crystal_size_max 0.5
_exptl_crystal_size_mid 0.4
_exptl_crystal_size_min 0.3
_refine_diff_density_max 2.771
_refine_diff_density_min -1.218
_refine_diff_density_rms 0.180
_refine_ls_extinction_method none
_refine_ls_goodness_of_fit_ref 1.052
_refine_ls_hydrogen_treatment constr
_refine_ls_matrix_type full
_refine_ls_number_parameters 1072
_refine_ls_number_reflns 12871
_refine_ls_number_restraints 299
_refine_ls_restrained_S_all 1.095
_refine_ls_R_factor_all 0.0781
_refine_ls_R_factor_gt 0.0544
_refine_ls_shift/su_max 0.003
_refine_ls_shift/su_mean 0.000
_refine_ls_structure_factor_coef Fsqd
_refine_ls_weighting_details 'w=1/[\s^2^(Fo^2^)+(0.0801P)^2^+9.6193P] where P=(Fo^2^+2Fc^2^)/3'
_refine_ls_weighting_scheme calc
_refine_ls_wR_factor_gt 0.1414
_refine_ls_wR_factor_ref 0.1568
_reflns_Friedel_coverage 0.000
_reflns_number_gt 9477
_reflns_number_total 12871
_reflns_threshold_expression 'I > 2\s(I)'
_cod_data_source_file ic6b00582_si_002.cif
_cod_data_source_block 1
_cod_original_formula_sum 'C78 H61 N4 O20.50 Si2 U2'
_cod_database_code 4347764
_shelx_space_group_comment
;
The symmetry employed for this shelxl refinement is uniquely defined
by the following loop, which should always be used as a source of
symmetry information in preference to the above space-group names.
They are only intended as comments.
;
_olex2_refinement_description
;
1. Fixed Uiso
 At 1.2 times of:
  All C(H) groups
 At 1.5 times of:
  All O(H,H) groups
2. Restrained distances
 C83-C84
 1.4 with sigma of 0.02
 C79-C78
 1.4 with sigma of 0.02
 H2WA-N2
 1.8 with sigma of 0.02
 H2WB-O4
 2 with sigma of 0.02
 H2WB-O2W
 0.82 with sigma of 0.02
 O2W-H2WA
 0.82 with sigma of 0.02
 O12_$1-H1WA
 2 with sigma of 0.02
 H1WA-O2W
 2 with sigma of 0.02
 C65-C70
 1.4 with sigma of 0.02
 C69-C70
 1.45 with sigma of 0.001
 H3WA-O5W
 2.2 with sigma of 0.02
 H3WB-O4W
 2.2 with sigma of 0.02
 N6-N5 \\sim C79-C76
 with sigma of 0.02
3. Rigid bond restraints
 N6, C83, C79, C80, C81, C82, C76, C84, N5, C73, C74, C75, C77, C78
 with sigma for 1-2 distances of 0.0001 and sigma for 1-3 distances of 0.0001
 N4, C61, C62, C63, C64, C65, N3, C66, C67, C68, C69, C70, C71, C72
 with sigma for 1-2 distances of 0.0001 and sigma for 1-3 distances of 0.0001
4. Uiso/Uaniso restraints and constraints
Uanis(C77) \\sim Ueq, Uanis(C76) \\sim Ueq, Uanis(C84) \\sim Ueq, Uanis(C75)
\\sim Ueq, Uanis(N5) \\sim Ueq, Uanis(C83) \\sim Ueq, Uanis(C74) \\sim Ueq,
Uanis(C78) \\sim Ueq, Uanis(C73) \\sim Ueq, Uanis(N6) \\sim Ueq, Uanis(C79)
\\sim Ueq, Uanis(C82) \\sim Ueq, Uanis(C80) \\sim Ueq, Uanis(C81) \\sim Ueq:
with sigma of 0.01 and sigma for terminal atoms of 0.02
Uanis(C1) \\sim Ueq, Uanis(C5) \\sim Ueq, Uanis(C7) \\sim Ueq, Uanis(C6) \\sim
Ueq, Uanis(C19) \\sim Ueq, Uanis(C20) \\sim Ueq: with sigma of 0.01 and sigma
for terminal atoms of 0.02
Uanis(O1) \\sim Ueq: with sigma of 0.01 and sigma for terminal atoms of 0.01
Uanis(C67) \\sim Ueq, Uanis(C61) \\sim Ueq, Uanis(C62) \\sim Ueq, Uanis(N3)
\\sim Ueq, Uanis(C63) \\sim Ueq, Uanis(C65) \\sim Ueq, Uanis(C64) \\sim Ueq,
Uanis(C70) \\sim Ueq, Uanis(C72) \\sim Ueq, Uanis(C69) \\sim Ueq, Uanis(N4)
\\sim Ueq, Uanis(C71) \\sim Ueq, Uanis(C68) \\sim Ueq, Uanis(C66) \\sim Ueq:
with sigma of 0.01 and sigma for terminal atoms of 0.02
5. Others
 Fixed Sof: N6(0.5) C83(0.5) C79(0.5) C80(0.5) H80(0.5) C81(0.5) H81(0.5)
 C82(0.5) H82(0.5) C76(0.5) C84(0.5) N5(0.5) C73(0.5) H73(0.5) C74(0.5)
 H74(0.5) C75(0.5) H75(0.5) C77(0.5) H77(0.5) C78(0.5) H78(0.5) N4(0.5)
 C61(0.5) H61(0.5) C62(0.5) H62(0.5) C63(0.5) H63(0.5) C64(0.5) C65(0.5)
 N3(0.5) C66(0.5) H66(0.5) C67(0.5) H67(0.5) C68(0.5) H68(0.5) C69(0.5)
 C70(0.5) C71(0.5) H71(0.5) C72(0.5) H72(0.5) O3W(0.5) H3WA(0.5) H3WB(0.5)
 O7W(0.5) O6W(0.5) H6WA(0.5) H6WB(0.5) O4W(0.5) H4WA(0.5) H4WB(0.5) O5W(0.5)
6.a Riding coordinates:
 O3W(H3WA,H3WB), O2W(H2WA,H2WB), O1W(H1WA,H1WB), O6W(H6WA,H6WB), O4W(H4WA,H4WB)
6.b Aromatic/amide H refined with riding coordinates:
 C0AA(H0AA), C1AA(H1AA), C3(H3), C4(H4), C4AA(H4AA), C6(H6), C7(H7),
 C7AA(H7AA), C10(H10), C11(H11), C13(H13), C14(H14), C16(H16), C17(H17),
 C18(H18), C19(H19), C20(H20), C23(H23), C24(H24), C26(H26), C27(H27), C30(H30),
  C31(H31), C33(H33), C34(H34), C37(H37), C38(H38), C40(H40), C41(H41),
 C43(H43), C44(H44), C45(H45), C46(H46), C47(H47), C80(H80), C81(H81), C82(H82),
  C73(H73), C74(H74), C75(H75), C77(H77), C78(H78), C61(H61), C62(H62),
 C63(H63), C66(H66), C67(H67), C68(H68), C71(H71), C72(H72), C48(H48), C49(H49),
  C50(H50), C55(H55), C56(H56), C57(H57), C58(H58), C59(H59)
6.c Fitted hexagon refined as free rotating group:
 N6(C83,C79,C80,C81,C82), C76(C84,N5,C73,C74,C75), C61(C62,C63,C64,C65,N3)
;
_shelx_shelxl_version_number 2014/7
_olex2_submission_special_instructions 'No special instructions were received'

loop_
_space_group_symop_operation_xyz
'x, y, z'
'-x, -y, -z'

loop_
_atom_site_label
_atom_site_type_symbol
_atom_site_fract_x
_atom_site_fract_y
_atom_site_fract_z
_atom_site_U_iso_or_equiv
_atom_site_adp_type
_atom_site_occupancy
_atom_site_site_symmetry_order
_atom_site_calc_flag
_atom_site_refinement_flags_posn
_atom_site_refinement_flags_adp
_atom_site_refinement_flags_occupancy
_atom_site_disorder_assembly
_atom_site_disorder_group
U1 U 1.03588(3) 0.57406(2) 0.32523(2) 0.02722(12) Uani 1 1 d . . . . .
U2 U 0.52520(4) 1.09864(3) 0.82611(2) 0.03788(13) Uani 1 1 d . . . . .
Si1 Si 0.7219(2) 1.11016(17) 0.47237(9) 0.0253(5) Uani 1 1 d . . . . .
Si2 Si 0.1572(5) 0.6370(2) 0.96919(11) 0.0652(12) Uani 1 1 d . . . . .
O1 O 0.6940(8) 1.0441(7) 0.8348(3) 0.070(3) Uani 1 1 d . U . . .
O2 O 0.3539(7) 1.1540(5) 0.8173(2) 0.0447(18) Uani 1 1 d . . . . .
O3 O 0.4781(12) 0.9472(6) 0.8292(3) 0.089(4) Uani 1 1 d . . . . .
O4 O 0.5515(8) 1.0396(5) 0.7396(3) 0.0458(18) Uani 1 1 d D . . . .
O5 O 0.6100(7) 1.1717(5) 0.7389(2) 0.0410(17) Uani 1 1 d . . . . .
O6 O 0.4852(7) 0.1765(5) 0.9080(3) 0.0413(17) Uani 1 1 d . . . . .
O7 O 0.5413(7) 0.2573(5) 0.8341(2) 0.0419(17) Uani 1 1 d . . . . .
O8 O 0.4689(9) 0.9964(5) 0.9061(3) 0.058(2) Uani 1 1 d . . . . .
O9 O 0.8483(6) 0.7208(4) 0.3370(2) 0.0347(15) Uani 1 1 d . . . . .
O10 O 0.9426(7) 0.6423(4) 0.4091(2) 0.0365(16) Uani 1 1 d . . . . .
O11 O 0.1350(6) 1.4705(4) 0.4052(2) 0.0331(15) Uani 1 1 d . . . . .
O12 O 0.2323(7) 1.4273(5) 0.3267(2) 0.0480(19) Uani 1 1 d D . . . .
O13 O 0.1365(8) 0.5244(5) 1.2384(3) 0.051(2) Uani 1 1 d . . . . .
O14 O -0.0429(8) 0.6533(5) 1.2379(2) 0.052(2) Uani 1 1 d . . . . .
O15 O 1.1469(7) 0.6450(5) 0.3194(2) 0.0400(16) Uani 1 1 d . . . . .
O16 O 0.9248(7) 0.5046(5) 0.3303(3) 0.0429(17) Uani 1 1 d . . . . .
C0AA C 0.4133(13) 0.4356(8) 0.8749(4) 0.055(3) Uani 1 1 d . . . . .
H0AA H 0.4560 0.4370 0.8397 0.066 Uiso 1 1 calc R . . . .
C1 C 0.4506(15) 0.9366(9) 0.8790(4) 0.066(4) Uani 1 1 d . U . . .
C1AA C 0.3595(11) 0.3457(7) 0.9571(3) 0.037(2) Uani 1 1 d . . . . .
H1AA H 0.3662 0.2861 0.9782 0.045 Uiso 1 1 calc R . . . .
C2 C 0.3829(18) 0.8639(8) 0.9036(4) 0.082(5) Uani 1 1 d . . . . .
C3 C 0.3804(16) 0.8311(8) 0.9557(4) 0.072(4) Uani 1 1 d . . . . .
H3 H 0.4269 0.8529 0.9784 0.086 Uiso 1 1 calc R . . . .
C3BA C 0.4226(11) 0.3486(7) 0.9064(4) 0.041(2) Uani 1 1 d . . . . .
C4 C 0.3113(16) 0.7667(8) 0.9760(4) 0.069(4) Uani 1 1 d . . . . .
H4 H 0.3154 0.7425 1.0124 0.082 Uiso 1 1 calc R . . . .
C4AA C 0.2845(13) 0.4334(7) 0.9772(4) 0.052(3) Uani 1 1 d . . . . .
H4AA H 0.2402 0.4320 1.0121 0.063 Uiso 1 1 calc R . . . .
C5 C 0.2346(15) 0.7346(8) 0.9458(4) 0.066(3) Uani 1 1 d . U . . .
C6 C 0.2413(18) 0.7691(10) 0.8938(6) 0.090(5) Uani 1 1 d . U . . .
H6 H 0.1893 0.7521 0.8712 0.108 Uiso 1 1 calc R . . . .
C7 C 0.3219(18) 0.8290(10) 0.8716(6) 0.089(4) Uani 1 1 d . U . . .
H7 H 0.3328 0.8445 0.8342 0.107 Uiso 1 1 calc R . . . .
C7AA C 0.3405(14) 0.5193(8) 0.8962(4) 0.059(4) Uani 1 1 d . . . . .
H7AA H 0.3352 0.5788 0.8751 0.071 Uiso 1 1 calc R . . . .
C8 C 0.0539(11) 0.5954(7) 1.2127(4) 0.044(3) Uani 1 1 d . . . . .
C8AA C 0.2736(13) 0.5216(7) 0.9475(4) 0.047(3) Uani 1 1 d . . . . .
C8BA C 0.4889(10) 0.2542(8) 0.8829(4) 0.043(3) Uani 1 1 d . . . . .
C9 C 0.0768(12) 0.6071(7) 1.1546(4) 0.048(3) Uani 1 1 d . . . . .
C10 C -0.0330(13) 0.6439(7) 1.1226(4) 0.052(3) Uani 1 1 d . . . . .
H10 H -0.1231 0.6640 1.1391 0.062 Uiso 1 1 calc R . . . .
C11 C -0.0116(14) 0.6509(7) 1.0683(4) 0.057(3) Uani 1 1 d . . . . .
H11 H -0.0868 0.6733 1.0476 0.069 Uiso 1 1 calc R . . . .
C12 C 0.1219(15) 0.6251(7) 1.0431(4) 0.059(4) Uani 1 1 d . . . . .
C13 C 0.2290(14) 0.5921(8) 1.0753(4) 0.056(3) Uani 1 1 d . . . . .
H13 H 0.3198 0.5756 1.0592 0.067 Uiso 1 1 calc R . . . .
C14 C 0.2061(14) 0.5831(8) 1.1291(4) 0.062(4) Uani 1 1 d . . . . .
H14 H 0.2814 0.5594 1.1497 0.075 Uiso 1 1 calc R . . . .
C15 C 0.0012(17) 0.6718(8) 0.9343(4) 0.078(5) Uani 1 1 d . . . . .
C16 C -0.0326(14) 0.6133(8) 0.9041(5) 0.062(4) Uani 1 1 d . . . . .
H16 H 0.0264 0.5496 0.9023 0.074 Uiso 1 1 calc R . . . .
C17 C -0.1460(15) 0.6413(9) 0.8764(4) 0.070(4) Uani 1 1 d . . . . .
H17 H -0.1632 0.5976 0.8563 0.084 Uiso 1 1 calc R . . . .
C18 C -0.2329(19) 0.7318(11) 0.8781(5) 0.105(7) Uani 1 1 d . . . . .
H18 H -0.3042 0.7534 0.8555 0.126 Uiso 1 1 calc R . . . .
C19 C -0.221(2) 0.7918(14) 0.9108(7) 0.116(6) Uani 1 1 d . U . . .
H19 H -0.2902 0.8505 0.9165 0.140 Uiso 1 1 calc R . . . .
C20 C -0.0934(19) 0.7608(12) 0.9376(6) 0.102(5) Uani 1 1 d . U . . .
H20 H -0.0766 0.8043 0.9579 0.122 Uiso 1 1 calc R . . . .
C21 C 0.5982(10) 1.1044(7) 0.7144(4) 0.037(2) Uani 1 1 d . . . . .
C22 C 0.6427(9) 1.1030(6) 0.6567(3) 0.029(2) Uani 1 1 d . . . . .
C23 C 0.6039(9) 1.0417(7) 0.6300(3) 0.034(2) Uani 1 1 d . . . . .
H23 H 0.5576 0.9991 0.6490 0.041 Uiso 1 1 calc R . . . .
C24 C 0.6331(10) 1.0430(7) 0.5754(4) 0.034(2) Uani 1 1 d . . . . .
H24 H 0.6049 1.0019 0.5572 0.041 Uiso 1 1 calc R . . . .
C25 C 0.7039(9) 1.1044(6) 0.5467(3) 0.027(2) Uani 1 1 d . . . . .
C26 C 0.7444(9) 1.1620(7) 0.5746(4) 0.034(2) Uani 1 1 d . . . . .
H26 H 0.7963 1.2014 0.5561 0.041 Uiso 1 1 calc R . . . .
C27 C 0.7117(10) 1.1646(8) 0.6290(4) 0.038(2) Uani 1 1 d . . . . .
H27 H 0.7363 1.2079 0.6470 0.046 Uiso 1 1 calc R . . . .
C28 C 0.2304(9) 1.4164(6) 0.3781(4) 0.031(2) Uani 1 1 d . . . . .
C29 C 0.3432(10) 1.3417(7) 0.4024(3) 0.033(2) Uani 1 1 d . . . . .
C30 C 0.3359(9) 1.3084(6) 0.4556(3) 0.031(2) Uani 1 1 d . . . . .
H30 H 0.2554 1.3342 0.4777 0.037 Uiso 1 1 calc R . . . .
C31 C 0.4445(8) 1.2375(6) 0.4775(4) 0.028(2) Uani 1 1 d . . . . .
H31 H 0.4350 1.2147 0.5141 0.034 Uiso 1 1 calc R . . . .
C32 C 0.5656(9) 1.1992(6) 0.4477(4) 0.030(2) Uani 1 1 d . . . . .
C33 C 0.5716(10) 1.2340(7) 0.3928(4) 0.039(2) Uani 1 1 d . . . . .
H33 H 0.6537 1.2103 0.3711 0.047 Uiso 1 1 calc R . . . .
C34 C 0.4622(10) 1.3012(7) 0.3697(4) 0.037(2) Uani 1 1 d . . . . .
H34 H 0.4674 1.3196 0.3326 0.045 Uiso 1 1 calc R . . . .
C35 C 0.8705(10) 0.7206(6) 0.3840(4) 0.032(2) Uani 1 1 d . . . . .
C36 C 0.8194(9) 0.8116(6) 0.4099(3) 0.027(2) Uani 1 1 d . . . . .
C37 C 0.7298(9) 0.8895(6) 0.3856(3) 0.032(2) Uani 1 1 d . . . . .
H37 H 0.6922 0.8837 0.3549 0.039 Uiso 1 1 calc R . . . .
C38 C 0.6931(9) 0.9784(6) 0.4059(3) 0.031(2) Uani 1 1 d . . . . .
H38 H 0.6303 1.0327 0.3890 0.037 Uiso 1 1 calc R . . . .
C39 C 0.7485(8) 0.9880(6) 0.4514(3) 0.0246(19) Uani 1 1 d . . . . .
C40 C 0.8343(10) 0.9062(6) 0.4767(3) 0.031(2) Uani 1 1 d . . . . .
H40 H 0.8681 0.9106 0.5086 0.037 Uiso 1 1 calc R . . . .
C41 C 0.8718(9) 0.8183(6) 0.4566(3) 0.0253(19) Uani 1 1 d . . . . .
H41 H 0.9321 0.7632 0.4741 0.030 Uiso 1 1 calc R . . . .
C42 C 0.8660(9) 1.1519(7) 0.4391(3) 0.031(2) Uani 1 1 d . . . . .
C43 C 0.9732(9) 1.0945(7) 0.4077(3) 0.031(2) Uani 1 1 d . . . . .
H43 H 0.9768 1.0298 0.4057 0.038 Uiso 1 1 calc R . . . .
C44 C 1.0740(10) 1.1297(8) 0.3795(4) 0.042(3) Uani 1 1 d . . . . .
H44 H 1.1429 1.0900 0.3573 0.051 Uiso 1 1 calc R . . . .
C45 C 1.0749(12) 1.2212(9) 0.3835(4) 0.053(3) Uani 1 1 d . . . . .
H45 H 1.1470 1.2435 0.3655 0.064 Uiso 1 1 calc R . . . .
C46 C 0.9712(12) 1.2810(8) 0.4135(4) 0.047(3) Uani 1 1 d . . . . .
H46 H 0.9702 1.3451 0.4155 0.056 Uiso 1 1 calc R . . . .
C47 C 0.8692(10) 1.2469(7) 0.4404(4) 0.038(2) Uani 1 1 d . . . . .
H47 H 0.7981 1.2888 0.4607 0.045 Uiso 1 1 calc R . . . .
N6 N 0.6314(12) 0.4395(14) 0.5531(6) 0.049(3) Uani 0.5 1 d D U P A -1
C83 C 0.5093(13) 0.4789(14) 0.5304(5) 0.033(2) Uani 0.5 1 d DG U P A -1
C79 C 0.3887(12) 0.4735(14) 0.5593(6) 0.040(3) Uani 0.5 1 d DG U P A -1
C80 C 0.3901(13) 0.4287(15) 0.6110(6) 0.060(3) Uani 0.5 1 d G U P A -1
H80 H 0.3076 0.4251 0.6308 0.072 Uiso 0.5 1 calc R . P A -1
C81 C 0.5121(15) 0.3894(14) 0.6337(6) 0.062(3) Uani 0.5 1 d G U P A -1
H81 H 0.5131 0.3588 0.6691 0.074 Uiso 0.5 1 calc R . P A -1
C82 C 0.6328(13) 0.3948(14) 0.6048(6) 0.061(3) Uani 0.5 1 d G U P A -1
H82 H 0.7162 0.3678 0.6204 0.074 Uiso 0.5 1 calc R . P A -1
C76 C 0.3957(12) 0.5471(16) 0.4526(6) 0.043(3) Uani 0.5 1 d D U P A -1
C84 C 0.5132(13) 0.5171(16) 0.4786(5) 0.040(3) Uani 0.5 1 d DG U P A -1
N5 N 0.6364(12) 0.5196(14) 0.4509(6) 0.046(3) Uani 0.5 1 d DG U P A -1
C73 C 0.6422(13) 0.5520(15) 0.3971(6) 0.060(3) Uani 0.5 1 d G U P A -1
H73 H 0.7264 0.5537 0.3781 0.073 Uiso 0.5 1 calc R . P A -1
C74 C 0.5247(16) 0.5820(15) 0.3711(5) 0.061(3) Uani 0.5 1 d G U P A -1
H74 H 0.5286 0.6042 0.3343 0.073 Uiso 0.5 1 calc R . P A -1
C75 C 0.4015(13) 0.5796(14) 0.3988(6) 0.057(3) Uani 0.5 1 d G U P A -1
H75 H 0.3212 0.6000 0.3811 0.068 Uiso 0.5 1 calc R . P A -1
C77 C 0.262(2) 0.5421(16) 0.4844(9) 0.050(3) Uani 0.5 1 d . U P A -1
H77 H 0.1785 0.5664 0.4688 0.060 Uiso 0.5 1 calc R . P A -1
C78 C 0.2667(18) 0.5015(16) 0.5360(9) 0.054(3) Uani 0.5 1 d D U P A -1
H78 H 0.1871 0.4925 0.5559 0.065 Uiso 0.5 1 calc R . P A -1
N4 N -0.090(2) 1.0493(15) -0.0620(7) 0.0376(18) Uani 0.5 1 d . U P B -1
C61 C -0.1028(13) 0.8793(11) 0.0900(6) 0.0422(18) Uani 0.5 1 d . U P B -1
H61 H -0.1748 0.8527 0.1022 0.051 Uiso 0.5 1 calc R . P B -1
C62 C 0.0044(15) 0.8622(10) 0.1207(5) 0.0403(19) Uani 0.5 1 d G U P B -1
H62 H 0.0055 0.8239 0.1539 0.048 Uiso 0.5 1 calc R . P B -1
C63 C 0.1098(13) 0.9012(12) 0.1028(6) 0.0412(16) Uani 0.5 1 d G U P B -1
H63 H 0.1830 0.8895 0.1238 0.049 Uiso 0.5 1 calc R . P B -1
C64 C 0.1081(15) 0.9573(15) 0.0542(7) 0.0405(15) Uani 0.5 1 d G U P B -1
C65 C 0.0009(17) 0.9744(14) 0.0234(5) 0.0326(14) Uani 0.5 1 d DG U P B -1
N3 N -0.1045(13) 0.9355(12) 0.0413(5) 0.0325(15) Uani 0.5 1 d G U P B -1
C66 C -0.056(2) 1.0967(16) -0.1102(8) 0.041(2) Uani 0.5 1 d . U P B -1
H66 H -0.1157 1.1112 -0.1372 0.049 Uiso 0.5 1 calc R . P B -1
C67 C 0.062(2) 1.1240(15) -0.1207(8) 0.041(2) Uani 0.5 1 d . U P B -1
H67 H 0.0805 1.1564 -0.1544 0.049 Uiso 0.5 1 calc R . P B -1
C68 C 0.149(2) 1.1055(15) -0.0844(8) 0.0400(18) Uani 0.5 1 d . U P B -1
H68 H 0.2262 1.1274 -0.0930 0.048 Uiso 0.5 1 calc R . P B -1
C69 C 0.1333(17) 1.0553(17) -0.0338(9) 0.0361(15) Uani 0.5 1 d D U P B -1
C70 C 0.0106(18) 1.0267(16) -0.0269(8) 0.0314(14) Uani 0.5 1 d D U P B -1
C71 C 0.220(2) 1.0383(14) -0.0046(8) 0.0402(17) Uani 0.5 1 d . U P B -1
H71 H 0.2959 1.0612 -0.0148 0.048 Uiso 0.5 1 calc R . P B -1
C72 C 0.209(2) 0.9855(14) 0.0439(8) 0.0383(15) Uani 0.5 1 d . U P B -1
H72 H 0.2760 0.9716 0.0682 0.046 Uiso 0.5 1 calc R . P B -1
N1 N 0.3038(10) 0.7303(7) 0.7452(4) 0.054(3) Uani 1 1 d . . . . .
N2 N 0.2438(9) 0.9235(6) 0.7408(3) 0.045(2) Uani 1 1 d D . . . .
C48 C 0.3301(13) 0.6356(9) 0.7464(4) 0.058(3) Uani 1 1 d . . . . .
H48 H 0.4225 0.5974 0.7448 0.069 Uiso 1 1 calc R . . . .
C49 C 0.2338(14) 0.5890(9) 0.7498(5) 0.059(3) Uani 1 1 d . . . . .
H49 H 0.2594 0.5210 0.7507 0.071 Uiso 1 1 calc R . . . .
C50 C 0.0974(13) 0.6438(8) 0.7520(4) 0.056(3) Uani 1 1 d . . . . .
H50 H 0.0284 0.6138 0.7532 0.067 Uiso 1 1 calc R . . . .
C51 C 0.0648(12) 0.7396(8) 0.7524(4) 0.048(3) Uani 1 1 d . . . . .
C52 C 0.1724(11) 0.7821(8) 0.7471(3) 0.040(3) Uani 1 1 d . . . . .
C53 C 0.1396(11) 0.8837(8) 0.7460(4) 0.045(3) Uani 1 1 d . . . . .
C54 C 0.0023(11) 0.9430(8) 0.7486(4) 0.044(3) Uani 1 1 d . . . . .
C55 C -0.0199(13) 1.0418(9) 0.7475(4) 0.059(3) Uani 1 1 d . . . . .
H55 H -0.1105 1.0835 0.7493 0.071 Uiso 1 1 calc R . . . .
C56 C 0.0863(13) 1.0808(9) 0.7438(4) 0.057(3) Uani 1 1 d . . . . .
H56 H 0.0691 1.1481 0.7437 0.068 Uiso 1 1 calc R . . . .
C57 C 0.2168(13) 1.0201(9) 0.7405(4) 0.054(3) Uani 1 1 d . . . . .
H57 H 0.2902 1.0463 0.7379 0.065 Uiso 1 1 calc R . . . .
C58 C -0.1038(11) 0.8994(9) 0.7546(4) 0.052(3) Uani 1 1 d . . . . .
H58 H -0.1958 0.9385 0.7574 0.062 Uiso 1 1 calc R . . . .
C59 C -0.0753(12) 0.8038(9) 0.7564(5) 0.058(3) Uani 1 1 d . . . . .
H59 H -0.1480 0.7767 0.7603 0.069 Uiso 1 1 calc R . . . .
O3W O 0.5790(14) 0.4148(10) 0.7530(6) 0.058(4) Uani 0.5 1 d . . P . .
H3WA H 0.5008 0.4411 0.7442 0.086 Uiso 0.5 1 d DR . P . .
H3WB H 0.5888 0.3509 0.7589 0.086 Uiso 0.5 1 d DR . P . .
O2W O 0.5118(7) 0.8584(5) 0.7258(3) 0.054(2) Uani 1 1 d D . . . .
H2WA H 0.4290 0.8652 0.7379 0.081 Uiso 1 1 d DR . . . .
H2WB H 0.5324 0.9053 0.7365 0.081 Uiso 1 1 d DR . . . .
O1W O 0.6712(9) 0.6726(6) 0.7567(3) 0.085(3) Uani 1 1 d . . . . .
H1WA H 0.6311 0.7056 0.7323 0.127 Uiso 1 1 d DR . . . .
H1WB H 0.7520 0.6351 0.7535 0.127 Uiso 1 1 d R . . . .
O7W O 0.6553(17) 0.9585(17) 0.9886(7) 0.094(8) Uani 0.5 1 d . . P . .
O6W O 0.8773(16) 0.4752(12) 0.4867(6) 0.061(5) Uani 0.5 1 d . . P C -1
H6WA H 0.8052 0.4967 0.4714 0.091 Uiso 0.5 1 d R . P C -1
H6WB H 0.9536 0.4686 0.4668 0.091 Uiso 0.5 1 d R . P C -1
O4W O 0.7987(17) 0.2587(13) 0.7854(7) 0.086(6) Uani 0.5 1 d D . P . .
H4WA H 0.7936 0.2978 0.7588 0.129 Uiso 0.5 1 d R . P . .
H4WB H 0.7358 0.2466 0.8060 0.129 Uiso 0.5 1 d R . P . .
O5W O 0.3455(19) 0.3619(12) 0.7457(7) 0.085(6) Uani 0.5 1 d D . P . .

loop_
_atom_site_aniso_label
_atom_site_aniso_U_11
_atom_site_aniso_U_22
_atom_site_aniso_U_33
_atom_site_aniso_U_23
_atom_site_aniso_U_13
_atom_site_aniso_U_12
U1 0.0316(2) 0.02591(19) 0.01926(19) -0.00507(13) -0.00457(14) 0.00040(14)
U2 0.0460(3) 0.0378(2) 0.0206(2) -0.01017(16) -0.00653(17) 0.00499(17)
Si1 0.0270(13) 0.0256(12) 0.0196(12) -0.0071(10) -0.0040(10) 0.0003(10)
Si2 0.148(4) 0.0212(14) 0.0179(14) -0.0029(11) -0.0182(18) -0.0082(18)
O1 0.066(5) 0.102(6) 0.029(4) -0.036(4) -0.010(4) 0.009(4)
O2 0.048(4) 0.063(5) 0.026(4) -0.001(3) 0.003(3) -0.025(4)
O3 0.200(12) 0.046(5) 0.022(4) -0.004(4) -0.011(5) -0.038(6)
O4 0.063(5) 0.044(4) 0.026(4) -0.011(3) -0.004(3) -0.007(4)
O5 0.051(4) 0.053(4) 0.019(3) -0.015(3) 0.002(3) -0.014(4)
O6 0.057(5) 0.033(4) 0.027(4) -0.011(3) 0.003(3) -0.003(3)
O7 0.052(4) 0.053(4) 0.025(4) -0.020(3) 0.012(3) -0.020(4)
O8 0.113(7) 0.036(4) 0.020(4) -0.006(3) -0.009(4) -0.013(4)
O9 0.041(4) 0.028(3) 0.028(4) -0.015(3) -0.008(3) 0.006(3)
O10 0.052(4) 0.023(3) 0.024(3) 0.001(3) -0.006(3) 0.004(3)
O11 0.033(4) 0.033(3) 0.023(3) -0.002(3) 0.002(3) 0.003(3)
O12 0.055(5) 0.042(4) 0.025(4) 0.000(3) -0.003(3) 0.015(3)
O13 0.064(5) 0.034(4) 0.029(4) -0.001(3) -0.006(3) 0.020(3)
O14 0.067(5) 0.052(4) 0.016(3) -0.013(3) -0.017(3) 0.020(4)
O15 0.039(4) 0.052(4) 0.026(4) 0.003(3) -0.001(3) -0.014(3)
O16 0.044(4) 0.036(4) 0.050(4) -0.016(3) -0.008(3) -0.009(3)
C0AA 0.100(10) 0.059(7) 0.015(5) -0.010(5) 0.015(6) -0.042(7)
C1 0.113(8) 0.055(6) 0.029(5) -0.020(5) -0.017(5) -0.011(6)
C1AA 0.062(7) 0.027(5) 0.021(5) -0.002(4) 0.007(5) -0.017(5)
C2 0.197(17) 0.028(6) 0.026(6) -0.002(5) -0.032(8) -0.034(8)
C3 0.136(13) 0.028(6) 0.029(6) -0.003(5) -0.014(7) 0.011(7)
C3BA 0.057(7) 0.037(6) 0.032(5) -0.009(4) 0.002(5) -0.018(5)
C4 0.135(13) 0.040(7) 0.029(6) 0.000(5) -0.014(7) -0.021(7)
C4AA 0.095(9) 0.033(6) 0.014(5) -0.011(4) 0.009(5) 0.001(6)
C5 0.116(8) 0.046(6) 0.030(5) -0.004(5) -0.018(6) -0.011(6)
C6 0.151(10) 0.066(7) 0.065(7) 0.000(6) -0.028(7) -0.045(7)
C7 0.142(10) 0.068(7) 0.063(7) 0.002(6) -0.017(7) -0.041(7)
C7AA 0.112(11) 0.039(6) 0.023(5) 0.002(5) 0.009(6) -0.024(7)
C8 0.063(7) 0.031(5) 0.023(5) -0.004(4) -0.011(5) 0.011(5)
C8AA 0.093(9) 0.029(5) 0.019(5) -0.011(4) -0.006(5) -0.013(5)
C8BA 0.039(6) 0.061(7) 0.031(6) -0.021(5) 0.004(5) -0.012(5)
C9 0.074(8) 0.027(5) 0.027(5) -0.012(4) -0.016(5) 0.016(5)
C10 0.077(8) 0.029(5) 0.037(6) -0.011(5) -0.021(6) 0.012(5)
C11 0.097(10) 0.027(5) 0.041(6) -0.012(5) -0.029(7) 0.004(6)
C12 0.118(11) 0.021(5) 0.026(6) -0.012(4) -0.018(7) 0.003(6)
C13 0.085(9) 0.041(6) 0.023(5) -0.007(5) -0.011(6) 0.013(6)
C14 0.090(10) 0.038(6) 0.027(6) -0.007(5) -0.010(6) 0.029(6)
C15 0.152(14) 0.029(6) 0.027(6) -0.006(5) -0.030(7) 0.019(7)
C16 0.094(10) 0.027(6) 0.048(7) 0.008(5) 0.005(7) -0.004(6)
C17 0.108(11) 0.046(7) 0.034(6) -0.003(5) -0.017(7) 0.011(7)
C18 0.163(17) 0.073(10) 0.048(8) -0.026(7) -0.042(10) 0.029(10)
C19 0.136(10) 0.102(9) 0.098(9) -0.037(8) -0.036(8) 0.003(7)
C20 0.133(10) 0.082(8) 0.085(8) -0.041(7) -0.045(7) 0.005(7)
C21 0.031(5) 0.042(6) 0.031(5) -0.020(5) -0.006(4) 0.007(4)
C22 0.026(5) 0.036(5) 0.021(5) -0.007(4) 0.000(4) -0.001(4)
C23 0.034(5) 0.044(6) 0.024(5) -0.017(4) -0.005(4) -0.002(4)
C24 0.036(6) 0.032(5) 0.031(5) -0.005(4) -0.007(4) -0.001(4)
C25 0.026(5) 0.026(5) 0.023(5) -0.005(4) -0.003(4) 0.004(4)
C26 0.030(5) 0.048(6) 0.027(5) -0.012(4) -0.005(4) -0.012(4)
C27 0.042(6) 0.054(6) 0.027(5) -0.012(5) 0.000(5) -0.024(5)
C28 0.030(5) 0.028(5) 0.030(5) -0.004(4) 0.000(4) -0.001(4)
C29 0.039(6) 0.032(5) 0.023(5) -0.001(4) -0.002(4) -0.004(4)
C30 0.033(5) 0.025(5) 0.027(5) -0.001(4) 0.008(4) -0.002(4)
C31 0.017(4) 0.039(5) 0.026(5) -0.002(4) 0.002(4) -0.007(4)
C32 0.033(5) 0.031(5) 0.034(5) -0.012(4) -0.003(4) -0.016(4)
C33 0.036(6) 0.036(6) 0.032(5) 0.000(4) -0.002(4) 0.007(4)
C34 0.034(6) 0.047(6) 0.021(5) -0.003(4) 0.002(4) -0.002(4)
C35 0.042(6) 0.025(5) 0.028(5) -0.009(4) -0.007(4) -0.004(4)
C36 0.028(5) 0.031(5) 0.018(4) -0.011(4) 0.007(4) -0.003(4)
C37 0.040(6) 0.031(5) 0.024(5) -0.014(4) -0.008(4) -0.002(4)
C38 0.027(5) 0.029(5) 0.029(5) -0.008(4) -0.010(4) 0.009(4)
C39 0.019(4) 0.032(5) 0.021(4) -0.012(4) 0.001(4) -0.004(4)
C40 0.044(6) 0.029(5) 0.019(4) -0.007(4) -0.008(4) -0.006(4)
C41 0.026(5) 0.026(5) 0.020(4) 0.000(4) -0.003(4) -0.003(4)
C42 0.033(5) 0.038(5) 0.019(4) -0.007(4) -0.004(4) -0.006(4)
C43 0.027(5) 0.030(5) 0.032(5) -0.007(4) 0.000(4) -0.001(4)
C44 0.030(6) 0.051(7) 0.037(6) -0.007(5) -0.004(5) 0.001(5)
C45 0.049(7) 0.079(9) 0.035(6) -0.006(6) 0.005(5) -0.027(6)
C46 0.062(7) 0.042(6) 0.038(6) -0.007(5) -0.002(5) -0.019(5)
C47 0.042(6) 0.036(5) 0.034(5) -0.006(4) -0.001(5) -0.011(5)
N6 0.0436(14) 0.054(8) 0.054(2) -0.012(3) -0.0183(17) -0.011(4)
C83 0.0359(13) 0.031(6) 0.0410(16) -0.025(2) -0.0084(12) -0.010(3)
C79 0.0431(14) 0.036(7) 0.0483(19) -0.023(3) -0.0018(12) -0.014(3)
C80 0.0602(17) 0.054(8) 0.058(2) -0.007(3) 0.0038(17) -0.010(4)
C81 0.075(2) 0.053(9) 0.052(3) -0.011(4) -0.0080(16) -0.008(4)
C82 0.0645(17) 0.055(9) 0.067(3) 0.005(3) -0.028(2) -0.018(4)
C76 0.0405(14) 0.044(8) 0.0499(17) -0.015(3) -0.0151(11) -0.012(3)
C84 0.0336(14) 0.042(8) 0.0471(17) -0.014(3) -0.0089(10) -0.009(3)
N5 0.0397(15) 0.050(8) 0.053(2) -0.017(3) -0.0038(14) -0.016(4)
C73 0.063(2) 0.061(9) 0.056(2) -0.009(4) 0.0032(17) -0.019(5)
C74 0.079(2) 0.048(9) 0.050(2) -0.001(4) -0.0087(15) -0.012(4)
C75 0.0667(18) 0.051(9) 0.0554(19) -0.002(4) -0.0240(15) -0.015(4)
C77 0.0372(16) 0.050(7) 0.072(2) -0.015(3) -0.0164(14) -0.017(4)
C78 0.0371(16) 0.061(8) 0.069(2) -0.017(3) -0.0022(15) -0.019(4)
N4 0.042(2) 0.042(5) 0.032(2) -0.004(2) -0.0056(15) -0.018(2)
C61 0.040(2) 0.049(5) 0.036(3) 0.002(2) -0.0057(19) -0.014(2)
C62 0.046(3) 0.037(5) 0.037(3) -0.002(3) -0.0096(18) -0.009(2)
C63 0.042(2) 0.049(4) 0.033(2) -0.008(2) -0.0073(18) -0.0114(19)
C64 0.0362(17) 0.047(4) 0.039(2) -0.004(2) -0.0077(14) -0.0119(16)
C65 0.0305(18) 0.037(4) 0.0293(17) -0.0103(19) 0.0000(13) -0.0069(16)
N3 0.033(2) 0.035(4) 0.029(2) -0.009(2) -0.0003(17) -0.0077(18)
C66 0.044(2) 0.050(6) 0.031(2) -0.004(3) -0.0017(18) -0.017(2)
C67 0.041(2) 0.038(5) 0.040(2) -0.001(3) 0.0005(18) -0.011(2)
C68 0.041(2) 0.038(5) 0.043(2) -0.006(2) 0.0006(16) -0.015(2)
C69 0.0353(18) 0.035(4) 0.0397(19) -0.008(2) -0.0017(13) -0.0110(18)
C70 0.0292(17) 0.033(4) 0.0302(17) -0.0109(18) 0.0019(13) -0.0054(16)
C71 0.037(2) 0.039(5) 0.047(2) -0.008(2) -0.0057(15) -0.013(2)
C72 0.031(2) 0.038(4) 0.044(2) -0.009(2) -0.0064(18) -0.0053(18)
N1 0.050(6) 0.052(6) 0.041(5) 0.002(4) 0.000(4) 0.005(5)
N2 0.056(6) 0.051(6) 0.021(4) 0.003(4) 0.003(4) -0.013(5)
C48 0.063(8) 0.048(7) 0.044(7) 0.001(5) 0.007(6) 0.001(6)
C49 0.071(9) 0.056(7) 0.046(7) -0.017(6) -0.004(6) -0.007(7)
C50 0.068(8) 0.053(7) 0.046(7) -0.021(6) 0.001(6) -0.012(6)
C51 0.057(7) 0.054(7) 0.028(6) -0.013(5) -0.009(5) -0.003(6)
C52 0.053(7) 0.052(6) 0.011(4) -0.012(4) -0.003(4) -0.005(5)
C53 0.050(7) 0.061(7) 0.015(5) -0.007(5) 0.006(5) -0.007(6)
C54 0.049(7) 0.046(6) 0.029(5) -0.018(5) -0.005(5) 0.003(5)
C55 0.065(8) 0.059(8) 0.034(6) -0.016(6) -0.006(6) 0.012(6)
C56 0.071(9) 0.059(8) 0.038(6) -0.016(6) 0.009(6) -0.017(7)
C57 0.064(8) 0.058(8) 0.035(6) -0.006(5) -0.006(6) -0.009(6)
C58 0.036(6) 0.066(8) 0.048(7) -0.025(6) -0.007(5) 0.003(5)
C59 0.047(7) 0.067(8) 0.062(8) -0.020(7) -0.011(6) -0.013(6)
O3W 0.062(10) 0.038(8) 0.055(10) 0.002(7) 0.027(8) -0.006(7)
O2W 0.044(5) 0.055(5) 0.063(5) -0.021(4) -0.002(4) -0.010(4)
O1W 0.092(7) 0.078(6) 0.064(6) -0.024(5) -0.041(5) 0.024(5)
O7W 0.042(10) 0.17(2) 0.068(12) -0.079(13) -0.018(9) 0.010(11)
O6W 0.050(10) 0.091(12) 0.049(10) -0.027(9) 0.021(8) -0.034(9)
O4W 0.102(16) 0.083(14) 0.079(13) 0.035(11) -0.026(12) -0.049(12)
O5W 0.116(17) 0.058(11) 0.072(13) 0.011(9) -0.036(12) -0.010(11)

loop_
_atom_type_symbol
_atom_type_description
_atom_type_scat_dispersion_real
_atom_type_scat_dispersion_imag
_atom_type_scat_source
C C 0.0033 0.0016 'International Tables Vol C Tables 4.2.6.8 and 6.1.1.4'
H H 0.0000 0.0000 'International Tables Vol C Tables 4.2.6.8 and 6.1.1.4'
N N 0.0061 0.0033 'International Tables Vol C Tables 4.2.6.8 and 6.1.1.4'
O O 0.0106 0.0060 'International Tables Vol C Tables 4.2.6.8 and 6.1.1.4'
Si Si 0.0817 0.0704 'International Tables Vol C Tables 4.2.6.8 and 6.1.1.4'
U U -9.6767 9.6646 'International Tables Vol C Tables 4.2.6.8 and 6.1.1.4'

loop_
_geom_angle_atom_site_label_1
_geom_angle_atom_site_label_2
_geom_angle_atom_site_label_3
_geom_angle
_geom_angle_site_symmetry_1
_geom_angle_site_symmetry_3
O9 U1 O10 53.6(2) . .
O9 U1 O11 119.25(19) . 1_645
O9 U1 O12 171.6(2) . 1_645
O9 U1 O14 69.9(2) . 1_654
O9 U1 C8 96.1(2) . 1_654
O9 U1 C28 145.0(2) . 1_645
O9 U1 C35 26.7(2) . .
O10 U1 O11 65.90(19) . 1_645
O10 U1 O12 118.2(2) . 1_645
O10 U1 O14 123.4(2) . 1_654
O10 U1 C8 149.2(2) . 1_654
O10 U1 C28 91.3(2) . 1_645
O10 U1 C35 27.6(2) . .
O11 U1 C8 144.6(2) 1_645 1_654
O11 U1 C28 26.0(2) 1_645 1_645
O11 U1 C35 93.5(2) 1_645 .
O12 U1 O11 52.88(19) 1_645 1_645
O12 U1 O14 118.2(2) 1_645 1_654
O12 U1 C8 91.8(2) 1_645 1_654
O12 U1 C28 27.0(2) 1_645 1_645
O12 U1 C35 144.9(2) 1_645 .
O13 U1 O9 123.0(2) 1_654 .
O13 U1 O10 172.9(2) 1_654 .
O13 U1 O11 117.7(2) 1_654 1_645
O13 U1 O12 64.9(2) 1_654 1_645
O13 U1 O14 53.3(2) 1_654 1_654
O13 U1 C8 26.9(2) 1_654 1_654
O13 U1 C28 91.9(2) 1_654 1_645
O13 U1 C35 147.7(2) 1_654 .
O14 U1 O11 170.5(2) 1_654 1_645
O14 U1 C8 26.5(2) 1_654 1_654
O14 U1 C28 145.1(2) 1_654 1_645
O14 U1 C35 95.9(2) 1_654 .
O15 U1 O9 87.6(3) . .
O15 U1 O10 86.0(3) . .
O15 U1 O11 93.6(3) . 1_645
O15 U1 O12 89.9(3) . 1_645
O15 U1 O13 87.7(3) . 1_654
O15 U1 O14 89.2(3) . 1_654
O15 U1 C8 87.0(3) . 1_654
O15 U1 C28 90.4(3) . 1_645
O15 U1 C35 81.8(3) . .
O16 U1 O9 92.0(3) . .
O16 U1 O10 94.4(3) . .
O16 U1 O11 87.1(3) . 1_645
O16 U1 O12 90.5(3) . 1_645
O16 U1 O13 91.9(3) . 1_654
O16 U1 O14 90.1(3) . 1_654
O16 U1 O15 179.2(3) . .
O16 U1 C8 92.3(3) . 1_654
O16 U1 C28 90.3(3) . 1_645
O16 U1 C35 98.2(3) . .
C8 U1 C28 118.7(3) 1_654 1_645
C35 U1 C8 121.5(3) . 1_654
C35 U1 C28 118.6(3) . 1_645
O1 U2 O2 180.0(4) . .
O1 U2 O3 93.3(4) . .
O1 U2 O4 92.1(3) . .
O1 U2 O5 85.3(3) . .
O1 U2 O6 92.3(3) . 1_565
O1 U2 O7 92.5(4) . 1_565
O1 U2 O8 88.2(4) . .
O1 U2 C8BA 96.9(4) . 1_565
O1 U2 C21 88.0(3) . .
O2 U2 O3 86.7(4) . .
O2 U2 O4 88.0(3) . .
O2 U2 O5 94.8(3) . .
O2 U2 O6 87.7(3) . 1_565
O2 U2 O7 87.5(3) . 1_565
O2 U2 O8 91.7(3) . .
O2 U2 C8BA 83.0(3) . 1_565
O2 U2 C21 92.0(3) . .
O3 U2 O4 65.8(2) . .
O3 U2 O5 118.6(2) . .
O3 U2 O6 119.0(2) . 1_565
O3 U2 O7 170.6(3) . 1_565
O3 U2 O8 52.7(2) . .
O3 U2 C8BA 143.8(3) . 1_565
O3 U2 C21 91.8(3) . .
O4 U2 O5 53.0(2) . .
O4 U2 O6 173.3(2) . 1_565
O4 U2 O8 118.3(2) . .
O4 U2 C8BA 147.7(3) . 1_565
O4 U2 C21 26.1(3) . .
O5 U2 C8BA 96.8(3) . 1_565
O5 U2 C21 26.9(3) . .
O6 U2 O5 122.4(2) 1_565 .
O6 U2 O8 66.8(2) 1_565 .
O6 U2 C8BA 26.3(3) 1_565 1_565
O6 U2 C21 149.2(3) 1_565 .
O7 U2 O4 121.4(2) 1_565 .
O7 U2 O5 69.3(2) 1_565 .
O7 U2 O6 53.3(2) 1_565 1_565
O7 U2 O8 120.2(2) 1_565 .
O7 U2 C8BA 27.6(3) 1_565 1_565
O7 U2 C21 95.8(3) 1_565 .
O8 U2 O5 168.8(2) . .
O8 U2 C8BA 92.9(3) . 1_565
O8 U2 C21 144.0(3) . .
C8BA U2 C21 123.1(3) 1_565 .
C32 Si1 C25 107.9(4) . .
C32 Si1 C39 111.4(4) . .
C39 Si1 C25 110.3(4) . .
C42 Si1 C25 114.5(4) . .
C42 Si1 C32 106.1(4) . .
C42 Si1 C39 106.6(4) . .
C5 Si2 C8AA 109.4(6) . .
C5 Si2 C12 111.1(5) . .
C5 Si2 C15 104.2(6) . .
C8AA Si2 C12 109.9(5) . .
C15 Si2 C8AA 109.1(5) . .
C15 Si2 C12 113.0(7) . .
C1 O3 U2 95.8(7) . .
C21 O4 U2 95.3(5) . .
C21 O5 U2 91.7(6) . .
C8BA O6 U2 91.9(5) . 1_545
C8BA O7 U2 91.6(6) . 1_545
C1 O8 U2 93.0(7) . .
C35 O9 U1 92.5(5) . .
C35 O10 U1 90.9(5) . .
C28 O11 U1 93.2(5) . 1_465
C28 O12 U1 93.8(5) . 1_465
C8 O13 U1 94.3(5) . 1_456
C8 O14 U1 92.7(6) . 1_456
C3BA C0AA H0AA 120.9 . .
C7AA C0AA H0AA 120.9 . .
C7AA C0AA C3BA 118.1(9) . .
O3 C1 O8 118.1(12) . .
O3 C1 C2 120.2(10) . .
O8 C1 C2 121.3(10) . .
C3BA C1AA H1AA 120.7 . .
C3BA C1AA C4AA 118.5(9) . .
C4AA C1AA H1AA 120.7 . .
C3 C2 C1 123.7(12) . .
C7 C2 C1 117.3(11) . .
C7 C2 C3 119.0(14) . .
C2 C3 H3 119.8 . .
C2 C3 C4 120.5(14) . .
C4 C3 H3 119.8 . .
C0AA C3BA C8BA 120.1(9) . .
C1AA C3BA C0AA 121.4(9) . .
C1AA C3BA C8BA 118.1(9) . .
C3 C4 H4 118.3 . .
C3 C4 C5 123.3(11) . .
C5 C4 H4 118.3 . .
C1AA C4AA H4AA 119.0 . .
C8AA C4AA C1AA 122.0(9) . .
C8AA C4AA H4AA 119.0 . .
C4 C5 Si2 124.8(9) . .
C6 C5 Si2 120.4(11) . .
C6 C5 C4 113.8(13) . .
C5 C6 H6 118.4 . .
C5 C6 C7 123.2(15) . .
C7 C6 H6 118.4 . .
C2 C7 C6 119.6(14) . .
C2 C7 H7 120.2 . .
C6 C7 H7 120.2 . .
C0AA C7AA H7AA 118.3 . .
C0AA C7AA C8AA 123.4(10) . .
C8AA C7AA H7AA 118.3 . .
O13 C8 U1 58.8(5) . 1_456
O13 C8 C9 118.3(8) . .
O14 C8 U1 60.8(5) . 1_456
O14 C8 O13 119.5(8) . .
O14 C8 C9 122.2(9) . .
C9 C8 U1 174.4(9) . 1_456
C4AA C8AA Si2 122.8(8) . .
C4AA C8AA C7AA 116.5(9) . .
C7AA C8AA Si2 120.1(8) . .
O6 C8BA U2 61.8(5) . 1_545
O6 C8BA O7 120.3(9) . .
O6 C8BA C3BA 121.4(8) . .
O7 C8BA U2 60.8(5) . 1_545
O7 C8BA C3BA 118.0(10) . .
C3BA C8BA U2 160.5(8) . 1_545
C10 C9 C8 121.4(11) . .
C14 C9 C8 121.2(10) . .
C14 C9 C10 117.5(10) . .
C9 C10 H10 119.4 . .
C11 C10 C9 121.2(12) . .
C11 C10 H10 119.4 . .
C10 C11 H11 119.9 . .
C10 C11 C12 120.2(11) . .
C12 C11 H11 119.9 . .
C11 C12 Si2 122.0(9) . .
C13 C12 Si2 120.2(10) . .
C13 C12 C11 117.7(10) . .
C12 C13 H13 119.3 . .
C14 C13 C12 121.4(12) . .
C14 C13 H13 119.3 . .
C9 C14 H14 119.0 . .
C13 C14 C9 122.0(12) . .
C13 C14 H14 119.0 . .
C16 C15 Si2 124.9(9) . .
C20 C15 Si2 120.8(11) . .
C20 C15 C16 114.3(14) . .
C15 C16 H16 117.7 . .
C17 C16 C15 124.5(11) . .
C17 C16 H16 117.7 . .
C16 C17 H17 120.3 . .
C18 C17 C16 119.4(13) . .
C18 C17 H17 120.3 . .
C17 C18 H18 118.9 . .
C19 C18 C17 122.1(16) . .
C19 C18 H18 118.9 . .
C18 C19 H19 122.0 . .
C18 C19 C20 116.0(16) . .
C20 C19 H19 122.0 . .
C15 C20 C19 122.9(15) . .
C15 C20 H20 118.6 . .
C19 C20 H20 118.6 . .
O4 C21 U2 58.6(5) . .
O4 C21 O5 120.0(9) . .
O4 C21 C22 120.5(8) . .
O5 C21 U2 61.5(5) . .
O5 C21 C22 119.5(10) . .
C22 C21 U2 177.0(7) . .
C23 C22 C21 117.2(9) . .
C23 C22 C27 120.3(8) . .
C27 C22 C21 122.4(8) . .
C22 C23 H23 120.2 . .
C22 C23 C24 119.7(9) . .
C24 C23 H23 120.2 . .
C23 C24 H24 119.5 . .
C23 C24 C25 120.9(9) . .
C25 C24 H24 119.5 . .
C24 C25 Si1 117.5(7) . .
C26 C25 Si1 124.4(7) . .
C26 C25 C24 117.8(8) . .
C25 C26 H26 118.9 . .
C25 C26 C27 122.2(9) . .
C27 C26 H26 118.9 . .
C22 C27 C26 119.0(9) . .
C22 C27 H27 120.5 . .
C26 C27 H27 120.5 . .
O11 C28 U1 60.8(5) . 1_465
O11 C28 O12 119.7(8) . .
O11 C28 C29 122.2(8) . .
O12 C28 U1 59.2(4) . 1_465
O12 C28 C29 118.1(8) . .
C29 C28 U1 172.7(7) . 1_465
C30 C29 C28 122.5(8) . .
C30 C29 C34 118.8(9) . .
C34 C29 C28 118.7(8) . .
C29 C30 H30 119.4 . .
C29 C30 C31 121.2(8) . .
C31 C30 H30 119.4 . .
C30 C31 H31 119.0 . .
C32 C31 C30 122.0(8) . .
C32 C31 H31 119.0 . .
C31 C32 Si1 126.6(7) . .
C31 C32 C33 116.2(9) . .
C33 C32 Si1 117.1(7) . .
C32 C33 H33 118.7 . .
C34 C33 C32 122.6(9) . .
C34 C33 H33 118.7 . .
C29 C34 H34 120.5 . .
C33 C34 C29 119.0(9) . .
C33 C34 H34 120.5 . .
O9 C35 U1 60.9(4) . .
O9 C35 O10 119.8(8) . .
O9 C35 C36 119.9(8) . .
O10 C35 U1 61.4(4) . .
O10 C35 C36 120.2(8) . .
C36 C35 U1 161.5(7) . .
C37 C36 C35 119.2(8) . .
C37 C36 C41 120.7(8) . .
C41 C36 C35 120.0(8) . .
C36 C37 H37 120.0 . .
C36 C37 C38 120.0(8) . .
C38 C37 H37 120.0 . .
C37 C38 H38 119.7 . .
C37 C38 C39 120.5(8) . .
C39 C38 H38 119.7 . .
C38 C39 Si1 120.6(7) . .
C40 C39 Si1 121.0(6) . .
C40 C39 C38 118.1(8) . .
C39 C40 H40 119.2 . .
C41 C40 C39 121.5(8) . .
C41 C40 H40 119.2 . .
C36 C41 H41 120.5 . .
C40 C41 C36 119.1(8) . .
C40 C41 H41 120.5 . .
C43 C42 Si1 122.5(7) . .
C43 C42 C47 115.6(9) . .
C47 C42 Si1 121.7(7) . .
C42 C43 H43 119.1 . .
C44 C43 C42 121.7(9) . .
C44 C43 H43 119.1 . .
C43 C44 H44 119.8 . .
C45 C44 C43 120.5(9) . .
C45 C44 H44 119.8 . .
C44 C45 H45 119.9 . .
C44 C45 C46 120.1(10) . .
C46 C45 H45 119.9 . .
C45 C46 H46 120.3 . .
C47 C46 C45 119.4(10) . .
C47 C46 H46 120.3 . .
C42 C47 H47 118.7 . .
C46 C47 C42 122.7(9) . .
C46 C47 H47 118.7 . .
C83 N6 C82 120.0 . .
N6 C83 C79 120.0 . .
C84 C83 N6 118.2(8) . .
C84 C83 C79 121.7(8) . .
C83 C79 C80 120.0 . .
C83 C79 C78 121.7(13) . .
C80 C79 C78 117.8(13) . .
C79 C80 H80 120.0 . .
C79 C80 C81 120.0 . .
C81 C80 H80 120.0 . .
C80 C81 H81 120.0 . .
C82 C81 C80 120.0 . .
C82 C81 H81 120.0 . .
N6 C82 H82 120.0 . .
C81 C82 N6 120.0 . .
C81 C82 H82 120.0 . .
C84 C76 C75 120.0 . .
C84 C76 C77 118.4(12) . .
C75 C76 C77 121.5(12) . .
C83 C84 C76 120.0(8) . .
C83 C84 N5 119.9(8) . .
C76 C84 N5 120.0 . .
C73 N5 C84 120.0 . .
N5 C73 H73 120.0 . .
N5 C73 C74 120.0 . .
C74 C73 H73 120.0 . .
C73 C74 H74 120.0 . .
C75 C74 C73 120.0 . .
C75 C74 H74 120.0 . .
C76 C75 H75 120.0 . .
C74 C75 C76 120.0 . .
C74 C75 H75 120.0 . .
C76 C77 H77 121.0 . .
C78 C77 C76 118.0(18) . .
C78 C77 H77 121.0 . .
C79 C78 H78 120.1 . .
C77 C78 C79 120(2) . .
C77 C78 H78 120.1 . .
C66 N4 C70 112.9(16) . .
C62 C61 H61 120.0 . .
C62 C61 N3 120.0 . .
N3 C61 H61 120.0 . .
C61 C62 H62 120.0 . .
C63 C62 C61 120.0 . .
C63 C62 H62 120.0 . .
C62 C63 H63 120.0 . .
C64 C63 C62 120.0 . .
C64 C63 H63 120.0 . .
C63 C64 C65 120.0 . .
C72 C64 C63 111.9(15) . .
C72 C64 C65 128.1(15) . .
C64 C65 N3 120.0 . .
C64 C65 C70 116.7(8) . .
N3 C65 C70 123.1(8) . .
C65 N3 C61 120.0 . .
N4 C66 H66 118.5 . .
N4 C66 C67 123(2) . .
C67 C66 H66 118.5 . .
C66 C67 H67 119.6 . .
C68 C67 C66 121(2) . .
C68 C67 H67 119.6 . .
C67 C68 H68 117.8 . .
C67 C68 C69 124.3(19) . .
C69 C68 H68 117.8 . .
C68 C69 C70 111.2(16) . .
C71 C69 C68 119.6(19) . .
C71 C69 C70 129(2) . .
N4 C70 C65 122.9(11) . .
N4 C70 C69 127.5(15) . .
C65 C70 C69 109.5(13) . .
C69 C71 H71 119.9 . .
C69 C71 C72 120(2) . .
C72 C71 H71 119.9 . .
C64 C72 C71 116.3(19) . .
C64 C72 H72 121.9 . .
C71 C72 H72 121.9 . .
C48 N1 C52 116.0(11) . .
C57 N2 C53 120.3(10) . .
N1 C48 H48 117.5 . .
N1 C48 C49 124.9(12) . .
C49 C48 H48 117.5 . .
C48 C49 H49 120.8 . .
C48 C49 C50 118.5(12) . .
C50 C49 H49 120.8 . .
C49 C50 H50 120.5 . .
C51 C50 C49 119.1(12) . .
C51 C50 H50 120.5 . .
C50 C51 C52 118.4(11) . .
C50 C51 C59 123.8(12) . .
C52 C51 C59 117.8(10) . .
N1 C52 C51 123.0(11) . .
N1 C52 C53 117.9(11) . .
C53 C52 C51 119.0(10) . .
N2 C53 C52 118.4(10) . .
N2 C53 C54 120.6(10) . .
C52 C53 C54 121.0(11) . .
C53 C54 C58 119.2(10) . .
C55 C54 C53 116.8(11) . .
C55 C54 C58 123.9(11) . .
C54 C55 H55 119.0 . .
C56 C55 C54 122.0(11) . .
C56 C55 H55 119.0 . .
C55 C56 H56 120.7 . .
C57 C56 C55 118.6(12) . .
C57 C56 H56 120.7 . .
N2 C57 C56 121.7(12) . .
N2 C57 H57 119.1 . .
C56 C57 H57 119.1 . .
C54 C58 H58 119.6 . .
C59 C58 C54 120.8(10) . .
C59 C58 H58 119.6 . .
C51 C59 H59 118.9 . .
C58 C59 C51 122.1(11) . .
C58 C59 H59 118.9 . .
H3WA O3W H3WB 105.9 . .
H2WA O2W H2WB 105.5 . .
H1WA O1W H1WB 124.4 . .
H6WA O6W H6WB 117.3 . .
H4WA O4W H4WB 128.4 . .

loop_
_geom_bond_atom_site_label_1
_geom_bond_atom_site_label_2
_geom_bond_distance
_geom_bond_site_symmetry_2
U1 O9 2.440(6) .
U1 O10 2.452(6) .
U1 O11 2.503(6) 1_645
U1 O12 2.466(6) 1_645
U1 O13 2.436(6) 1_654
U1 O14 2.483(6) 1_654
U1 O15 1.767(7) .
U1 O16 1.752(7) .
U1 C8 2.840(9) 1_654
U1 C28 2.863(9) 1_645
U1 C35 2.791(8) .
U2 O1 1.719(8) .
U2 O2 1.744(7) .
U2 O3 2.419(8) .
U2 O4 2.446(6) .
U2 O5 2.509(6) .
U2 O6 2.459(6) 1_565
U2 O7 2.434(7) 1_565
U2 O8 2.478(7) .
U2 C8BA 2.789(10) 1_565
U2 C21 2.855(10) .
Si1 C25 1.879(9) .
Si1 C32 1.862(10) .
Si1 C39 1.878(8) .
Si1 C42 1.856(10) .
Si2 C5 1.851(14) .
Si2 C8AA 1.861(10) .
Si2 C12 1.871(11) .
Si2 C15 1.855(16) .
O3 C1 1.267(13) .
O4 C21 1.263(12) .
O5 C21 1.292(11) .
O6 U2 2.459(6) 1_545
O6 C8BA 1.237(12) .
O7 U2 2.434(6) 1_545
O7 C8BA 1.294(11) .
O8 C1 1.268(13) .
O9 C35 1.255(10) .
O10 C35 1.295(11) .
O11 U1 2.503(6) 1_465
O11 C28 1.258(10) .
O12 U1 2.466(6) 1_465
O12 C28 1.301(11) .
O13 U1 2.436(6) 1_456
O13 C8 1.286(11) .
O14 U1 2.483(6) 1_456
O14 C8 1.267(11) .
C0AA H0AA 0.9500 .
C0AA C3BA 1.395(14) .
C0AA C7AA 1.375(15) .
C1 C2 1.484(18) .
C1AA H1AA 0.9500 .
C1AA C3BA 1.377(13) .
C1AA C4AA 1.411(13) .
C2 C3 1.350(15) .
C2 C7 1.346(18) .
C3 H3 0.9500 .
C3 C4 1.370(18) .
C3BA C8BA 1.516(13) .
C4 H4 0.9500 .
C4 C5 1.403(18) .
C4AA H4AA 0.9500 .
C4AA C8AA 1.387(14) .
C5 C6 1.355(17) .
C6 H6 0.9500 .
C6 C7 1.41(2) .
C7 H7 0.9500 .
C7AA H7AA 0.9500 .
C7AA C8AA 1.400(13) .
C8 U1 2.840(9) 1_456
C8 C9 1.468(13) .
C8BA U2 2.789(10) 1_545
C9 C10 1.417(15) .
C9 C14 1.377(16) .
C10 H10 0.9500 .
C10 C11 1.372(14) .
C11 H11 0.9500 .
C11 C12 1.413(18) .
C12 C13 1.397(17) .
C13 H13 0.9500 .
C13 C14 1.361(14) .
C14 H14 0.9500 .
C15 C16 1.385(17) .
C15 C20 1.376(18) .
C16 H16 0.9500 .
C16 C17 1.381(18) .
C17 H17 0.9500 .
C17 C18 1.359(18) .
C18 H18 0.9500 .
C18 C19 1.34(2) .
C19 H19 0.9500 .
C19 C20 1.49(2) .
C20 H20 0.9500 .
C21 C22 1.489(12) .
C22 C23 1.388(12) .
C22 C27 1.389(13) .
C23 H23 0.9500 .
C23 C24 1.389(12) .
C24 H24 0.9500 .
C24 C25 1.408(13) .
C25 C26 1.374(12) .
C26 H26 0.9500 .
C26 C27 1.393(12) .
C27 H27 0.9500 .
C28 U1 2.863(9) 1_465
C28 C29 1.471(13) .
C29 C30 1.381(12) .
C29 C34 1.411(12) .
C30 H30 0.9500 .
C30 C31 1.395(12) .
C31 H31 0.9500 .
C31 C32 1.383(12) .
C32 C33 1.423(13) .
C33 H33 0.9500 .
C33 C34 1.390(13) .
C34 H34 0.9500 .
C35 C36 1.495(11) .
C36 C37 1.360(12) .
C36 C41 1.409(12) .
C37 H37 0.9500 .
C37 C38 1.399(12) .
C38 H38 0.9500 .
C38 C39 1.410(11) .
C39 C40 1.388(12) .
C40 H40 0.9500 .
C40 C41 1.384(12) .
C41 H41 0.9500 .
C42 C43 1.403(12) .
C42 C47 1.415(13) .
C43 H43 0.9500 .
C43 C44 1.387(13) .
C44 H44 0.9500 .
C44 C45 1.369(15) .
C45 H45 0.9500 .
C45 C46 1.382(15) .
C46 H46 0.9500 .
C46 C47 1.377(14) .
C47 H47 0.9500 .
N6 C83 1.3900 .
N6 C82 1.3900 .
C83 C79 1.3900 .
C83 C84 1.363(10) .
C79 C80 1.3900 .
C79 C78 1.394(16) .
C80 H80 0.9500 .
C80 C81 1.3900 .
C81 H81 0.9500 .
C81 C82 1.3900 .
C82 H82 0.9500 .
C76 C84 1.3900 .
C76 C75 1.3900 .
C76 C77 1.53(3) .
C84 N5 1.3900 .
N5 C73 1.3900 .
C73 H73 0.9500 .
C73 C74 1.3900 .
C74 H74 0.9500 .
C74 C75 1.3900 .
C75 H75 0.9500 .
C77 H77 0.9500 .
C77 C78 1.37(3) .
C78 H78 0.9500 .
N4 C66 1.39(2) .
N4 C70 1.40(2) .
C61 H61 0.9500 .
C61 C62 1.3900 .
C61 N3 1.3900 .
C62 H62 0.9500 .
C62 C63 1.3900 .
C63 H63 0.9500 .
C63 C64 1.3900 .
C64 C65 1.3900 .
C64 C72 1.23(2) .
C65 N3 1.3900 .
C65 C70 1.409(13) .
C66 H66 0.9500 .
C66 C67 1.39(3) .
C67 H67 0.9500 .
C67 C68 1.32(3) .
C68 H68 0.9500 .
C68 C69 1.41(3) .
C69 C70 1.4499(11) .
C69 C71 1.19(3) .
C71 H71 0.9500 .
C71 C72 1.38(3) .
C72 H72 0.9500 .
N1 C48 1.331(15) .
N1 C52 1.340(15) .
N2 C53 1.371(14) .
N2 C57 1.360(14) .
C48 H48 0.9500 .
C48 C49 1.369(17) .
C49 H49 0.9500 .
C49 C50 1.395(17) .
C50 H50 0.9500 .
C50 C51 1.345(15) .
C51 C52 1.430(16) .
C51 C59 1.469(16) .
C52 C53 1.422(15) .
C53 C54 1.422(15) .
C54 C55 1.395(16) .
C54 C58 1.426(15) .
C55 H55 0.9500 .
C55 C56 1.386(17) .
C56 H56 0.9500 .
C56 C57 1.372(16) .
C57 H57 0.9500 .
C58 H58 0.9500 .
C58 C59 1.339(16) .
C59 H59 0.9500 .
O3W H3WA 0.8314 .
O3W H3WB 0.9072 .
O2W H2WA 0.8567 .
O2W H2WB 0.8727 .
O1W H1WA 0.8102 .
O1W H1WB 0.8501 .
O6W H6WA 0.8429 .
O6W H6WB 0.8700 .
O4W H4WA 0.8207 .
O4W H4WB 0.8325 .

loop_
_geom_torsion_atom_site_label_1
_geom_torsion_atom_site_label_2
_geom_torsion_atom_site_label_3
_geom_torsion_atom_site_label_4
_geom_torsion
_geom_torsion_site_symmetry_1
_geom_torsion_site_symmetry_4
U1 O9 C35 O10 -18.2(9) . .
U1 O9 C35 C36 158.7(8) . .
U1 O10 C35 O9 18.1(9) . .
U1 O10 C35 C36 -158.8(8) . .
U1 O11 C28 O12 -6.4(9) 1_465 .
U1 O11 C28 C29 172.3(8) 1_465 .
U1 O12 C28 O11 6.5(9) 1_465 .
U1 O12 C28 C29 -172.2(8) 1_465 .
U1 O13 C8 O14 -4.8(12) 1_456 .
U1 O13 C8 C9 174.4(10) 1_456 .
U1 O14 C8 O13 4.7(12) 1_456 .
U1 O14 C8 C9 -174.5(11) 1_456 .
U1 C35 C36 C37 98(2) . .
U1 C35 C36 C41 -77(2) . .
U2 O3 C1 O8 -6.3(14) . .
U2 O3 C1 C2 166.2(12) . .
U2 O4 C21 O5 -2.1(10) . .
U2 O4 C21 C22 176.6(8) . .
U2 O5 C21 O4 2.0(9) . .
U2 O5 C21 C22 -176.7(8) . .
U2 O6 C8BA O7 -17.2(10) 1_545 .
U2 O6 C8BA C3BA 157.8(9) 1_545 .
U2 O7 C8BA O6 17.3(10) 1_545 .
U2 O7 C8BA C3BA -157.8(8) 1_545 .
U2 O8 C1 O3 6.1(14) . .
U2 O8 C1 C2 -166.3(12) . .
Si1 C25 C26 C27 170.7(8) . .
Si1 C32 C33 C34 -179.4(8) . .
Si1 C39 C40 C41 -169.5(7) . .
Si1 C42 C43 C44 174.4(7) . .
Si1 C42 C47 C46 -176.1(8) . .
Si2 C5 C6 C7 -166.9(13) . .
Si2 C12 C13 C14 179.8(9) . .
Si2 C15 C16 C17 -177.1(10) . .
Si2 C15 C20 C19 -179.3(14) . .
O3 C1 C2 C3 162.8(14) . .
O3 C1 C2 C7 -17(2) . .
O4 C21 C22 C23 13.7(13) . .
O4 C21 C22 C27 -170.9(10) . .
O5 C21 C22 C23 -167.6(9) . .
O5 C21 C22 C27 7.9(14) . .
O8 C1 C2 C3 -25(2) . .
O8 C1 C2 C7 155.5(14) . .
O9 C35 C36 C37 11.4(14) . .
O9 C35 C36 C41 -163.8(9) . .
O10 C35 C36 C37 -171.7(9) . .
O10 C35 C36 C41 13.2(13) . .
O11 C28 C29 C30 17.4(15) . .
O11 C28 C29 C34 -163.9(9) . .
O12 C28 C29 C30 -163.9(9) . .
O12 C28 C29 C34 14.7(14) . .
O13 C8 C9 C10 146.2(11) . .
O13 C8 C9 C14 -34.1(17) . .
O14 C8 C9 C10 -34.6(17) . .
O14 C8 C9 C14 145.1(12) . .
C0AA C3BA C8BA U2 -78(2) . 1_545
C0AA C3BA C8BA O6 -171.8(11) . .
C0AA C3BA C8BA O7 3.2(16) . .
C0AA C7AA C8AA Si2 -171.0(11) . .
C0AA C7AA C8AA C4AA 0(2) . .
C1 C2 C3 C4 177.4(13) . .
C1 C2 C7 C6 -171.9(15) . .
C1AA C3BA C8BA U2 95(2) . 1_545
C1AA C3BA C8BA O6 1.0(16) . .
C1AA C3BA C8BA O7 176.1(10) . .
C1AA C4AA C8AA Si2 171.5(9) . .
C1AA C4AA C8AA C7AA 0.3(19) . .
C2 C3 C4 C5 -3(2) . .
C3 C2 C7 C6 8(2) . .
C3 C4 C5 Si2 172.1(10) . .
C3 C4 C5 C6 4(2) . .
C3BA C0AA C7AA C8AA -1(2) . .
C3BA C1AA C4AA C8AA -0.4(18) . .
C4 C5 C6 C7 2(2) . .
C4AA C1AA C3BA C0AA -0.2(17) . .
C4AA C1AA C3BA C8BA -173.0(10) . .
C5 Si2 C8AA C4AA 146.8(11) . .
C5 Si2 C8AA C7AA -42.2(12) . .
C5 Si2 C12 C11 110.2(10) . .
C5 Si2 C12 C13 -68.3(10) . .
C5 Si2 C15 C16 126.8(12) . .
C5 Si2 C15 C20 -54.4(15) . .
C5 C6 C7 C2 -8(3) . .
C7 C2 C3 C4 -3(2) . .
C7AA C0AA C3BA C1AA 0.9(19) . .
C7AA C0AA C3BA C8BA 173.5(11) . .
C8 C9 C10 C11 -177.2(10) . .
C8 C9 C14 C13 179.0(11) . .
C8AA Si2 C5 C4 -95.0(12) . .
C8AA Si2 C5 C6 72.8(14) . .
C8AA Si2 C12 C11 -128.7(9) . .
C8AA Si2 C12 C13 52.9(11) . .
C8AA Si2 C15 C16 10.1(14) . .
C8AA Si2 C15 C20 -171.1(13) . .
C9 C10 C11 C12 -2.6(16) . .
C10 C9 C14 C13 -1.2(17) . .
C10 C11 C12 Si2 -178.0(8) . .
C10 C11 C12 C13 0.4(15) . .
C11 C12 C13 C14 1.3(17) . .
C12 Si2 C5 C4 26.5(14) . .
C12 Si2 C5 C6 -165.7(13) . .
C12 Si2 C8AA C4AA 24.6(13) . .
C12 Si2 C8AA C7AA -164.5(10) . .
C12 Si2 C15 C16 -112.5(12) . .
C12 Si2 C15 C20 66.3(15) . .
C12 C13 C14 C9 -0.9(19) . .
C14 C9 C10 C11 3.0(16) . .
C15 Si2 C5 C4 148.5(12) . .
C15 Si2 C5 C6 -43.7(14) . .
C15 Si2 C8AA C4AA -99.8(11) . .
C15 Si2 C8AA C7AA 71.1(12) . .
C15 Si2 C12 C11 -6.6(11) . .
C15 Si2 C12 C13 175.0(9) . .
C15 C16 C17 C18 0(2) . .
C16 C15 C20 C19 0(3) . .
C16 C17 C18 C19 -8(3) . .
C17 C18 C19 C20 11(3) . .
C18 C19 C20 C15 -7(3) . .
C20 C15 C16 C17 4(2) . .
C21 C22 C23 C24 174.8(8) . .
C21 C22 C27 C26 -177.0(9) . .
C22 C23 C24 C25 1.2(14) . .
C23 C22 C27 C26 -1.7(14) . .
C23 C24 C25 Si1 -173.7(7) . .
C23 C24 C25 C26 0.7(13) . .
C24 C25 C26 C27 -3.2(14) . .
C25 Si1 C32 C31 -14.3(9) . .
C25 Si1 C32 C33 163.8(7) . .
C25 Si1 C39 C38 144.7(7) . .
C25 Si1 C39 C40 -42.1(8) . .
C25 Si1 C42 C43 118.8(8) . .
C25 Si1 C42 C47 -66.2(9) . .
C25 C26 C27 C22 3.8(15) . .
C27 C22 C23 C24 -0.7(14) . .
C28 C29 C30 C31 -180.0(9) . .
C28 C29 C34 C33 176.9(9) . .
C29 C30 C31 C32 2.0(14) . .
C30 C29 C34 C33 -4.4(15) . .
C30 C31 C32 Si1 176.0(7) . .
C30 C31 C32 C33 -2.1(13) . .
C31 C32 C33 C34 -1.1(14) . .
C32 Si1 C25 C24 84.6(7) . .
C32 Si1 C25 C26 -89.3(8) . .
C32 Si1 C39 C38 24.9(8) . .
C32 Si1 C39 C40 -161.9(7) . .
C32 Si1 C42 C43 -122.3(8) . .
C32 Si1 C42 C47 52.6(9) . .
C32 C33 C34 C29 4.4(15) . .
C34 C29 C30 C31 1.4(14) . .
C35 C36 C37 C38 -172.5(8) . .
C35 C36 C41 C40 173.0(8) . .
C36 C37 C38 C39 0.1(14) . .
C37 C36 C41 C40 -2.1(13) . .
C37 C38 C39 Si1 170.1(7) . .
C37 C38 C39 C40 -3.3(13) . .
C38 C39 C40 C41 3.8(13) . .
C39 Si1 C25 C24 -37.3(8) . .
C39 Si1 C25 C26 148.7(8) . .
C39 Si1 C32 C31 106.9(8) . .
C39 Si1 C32 C33 -75.0(8) . .
C39 Si1 C42 C43 -3.5(9) . .
C39 Si1 C42 C47 171.5(8) . .
C39 C40 C41 C36 -1.2(13) . .
C41 C36 C37 C38 2.6(14) . .
C42 Si1 C25 C24 -157.5(7) . .
C42 Si1 C25 C26 28.5(9) . .
C42 Si1 C32 C31 -137.4(8) . .
C42 Si1 C32 C33 40.7(8) . .
C42 Si1 C39 C38 -90.4(8) . .
C42 Si1 C39 C40 82.7(8) . .
C42 C43 C44 C45 2.9(15) . .
C43 C42 C47 C46 -0.9(14) . .
C43 C44 C45 C46 -3.4(17) . .
C44 C45 C46 C47 1.8(17) . .
C45 C46 C47 C42 0.4(16) . .
C47 C42 C43 C44 -0.8(14) . .
N6 C83 C79 C80 0.0 . .
N6 C83 C79 C78 -172(2) . .
N6 C83 C84 C76 172.6(15) . .
N6 C83 C84 N5 -2.8(17) . .
C83 N6 C82 C81 0.0 . .
C83 C79 C80 C81 0.0 . .
C83 C79 C78 C77 -5(3) . .
C83 C84 N5 C73 175.4(13) . .
C79 C83 C84 C76 -3.5(16) . .
C79 C83 C84 N5 -178.9(17) . .
C79 C80 C81 C82 0.0 . .
C80 C79 C78 C77 -177.2(17) . .
C80 C81 C82 N6 0.0 . .
C82 N6 C83 C79 0.0 . .
C82 N6 C83 C84 -176.2(11) . .
C76 C84 N5 C73 0.0 . .
C76 C77 C78 C79 5(3) . .
C84 C83 C79 C80 176.0(11) . .
C84 C83 C79 C78 4(2) . .
C84 C76 C75 C74 0.0 . .
C84 C76 C77 C78 -5(3) . .
C84 N5 C73 C74 0.0 . .
N5 C73 C74 C75 0.0 . .
C73 C74 C75 C76 0.0 . .
C75 C76 C84 C83 -175.4(13) . .
C75 C76 C84 N5 0.0 . .
C75 C76 C77 C78 174.4(17) . .
C77 C76 C84 C83 3.9(18) . .
C77 C76 C84 N5 179(2) . .
C77 C76 C75 C74 -179(2) . .
C78 C79 C80 C81 172.4(19) . .
N4 C66 C67 C68 0(3) . .
C61 C62 C63 C64 0.0 . .
C62 C61 N3 C65 0.0 . .
C62 C63 C64 C65 0.0 . .
C62 C63 C64 C72 -179(2) . .
C63 C64 C65 N3 0.0 . .
C63 C64 C65 C70 -176.0(11) . .
C63 C64 C72 C71 177.3(14) . .
C64 C65 N3 C61 0.0 . .
C64 C65 C70 N4 -179.9(16) . .
C64 C65 C70 C69 -2.8(18) . .
C65 C64 C72 C71 -2(3) . .
N3 C61 C62 C63 0.0 . .
N3 C65 C70 N4 4(2) . .
N3 C65 C70 C69 -178.6(17) . .
C66 N4 C70 C65 -176.9(15) . .
C66 N4 C70 C69 6(3) . .
C66 C67 C68 C69 2(3) . .
C67 C68 C69 C70 0(3) . .
C67 C68 C69 C71 177(2) . .
C68 C69 C70 N4 -5(3) . .
C68 C69 C70 C65 178.3(14) . .
C68 C69 C71 C72 -177.0(18) . .
C69 C71 C72 C64 1(3) . .
C70 N4 C66 C67 -4(3) . .
C70 C65 N3 C61 175.7(12) . .
C70 C69 C71 C72 -1(4) . .
C71 C69 C70 N4 179(3) . .
C71 C69 C70 C65 2(3) . .
C72 C64 C65 N3 179(2) . .
C72 C64 C65 C70 3(2) . .
N1 C48 C49 C50 0.3(19) . .
N1 C52 C53 N2 2.8(14) . .
N1 C52 C53 C54 -179.2(9) . .
N2 C53 C54 C55 -2.3(14) . .
N2 C53 C54 C58 -179.4(9) . .
C48 N1 C52 C51 2.5(15) . .
C48 N1 C52 C53 179.9(8) . .
C48 C49 C50 C51 -2.1(17) . .
C49 C50 C51 C52 3.9(16) . .
C49 C50 C51 C59 -178.0(11) . .
C50 C51 C52 N1 -4.4(15) . .
C50 C51 C52 C53 178.3(9) . .
C50 C51 C59 C58 -177.4(11) . .
C51 C52 C53 N2 -179.8(8) . .
C51 C52 C53 C54 -1.8(14) . .
C52 N1 C48 C49 -0.5(17) . .
C52 C51 C59 C58 0.7(17) . .
C52 C53 C54 C55 179.8(9) . .
C52 C53 C54 C58 2.6(14) . .
C53 N2 C57 C56 -1.9(15) . .
C53 C54 C55 C56 0.2(16) . .
C53 C54 C58 C59 -1.8(16) . .
C54 C55 C56 C57 0.9(17) . .
C54 C58 C59 C51 0.1(18) . .
C55 C54 C58 C59 -178.7(11) . .
C55 C56 C57 N2 -0.1(17) . .
C57 N2 C53 C52 -178.8(9) . .
C57 N2 C53 C54 3.1(14) . .
C58 C54 C55 C56 177.2(10) . .
C59 C51 C52 N1 177.4(10) . .
C59 C51 C52 C53 0.1(14) . .
